data_2206938
loop_
_publ_author_name
'Guo-Wu Rao'
'Wei-Xiao Hu'

_publ_section_title
;
 3,6-Bis(4-chlorophenyl)-1-isobutyryl-1,4-dihydro-1,2,4,5-tetrazine
;
_journal_coeditor_code DN6225
_journal_issue 10
_journal_name_full 'Acta Crystallographica Section E'
_journal_page_first o3276
_journal_page_last o3277
_journal_paper_doi 10.1107/S1600536805018519
_journal_volume 61
_journal_year 2005
_chemical_formula_moiety 'C18 H16 Cl2 N4 O'
_chemical_formula_sum 'C18 H16 Cl2 N4 O'
_chemical_formula_weight 375.25
_chemical_melting_point 473.0(10)
_chemical_name_systematic
;
3,6-Bis(4-chlorophenyl)-1-isobutyryl-1,4-dihydro-1,2,4,5-tetrazine
;
_space_group_IT_number 19
_symmetry_cell_setting orthorhombic
_symmetry_space_group_name_Hall 'P 2ac 2ab'
_symmetry_space_group_name_H-M 'P 21 21 21'
_atom_sites_solution_hydrogens geom
_atom_sites_solution_primary direct
_atom_sites_solution_secondary difmap
_audit_creation_method SHELXL-97
_cell_angle_alpha 90.00
_cell_angle_beta 90.00
_cell_angle_gamma 90.00
_cell_formula_units_Z 4
_cell_length_a 7.268(4)
_cell_length_b 11.8130(10)
_cell_length_c 21.282(3)
_cell_measurement_reflns_used 25
_cell_measurement_temperature 298(2)
_cell_measurement_theta_max 10.77
_cell_measurement_theta_min 10.12
_cell_volume 1827.2(10)
_computing_cell_refinement 'CAD-4 EXPRESS'
_computing_data_collection 'CAD-4 EXPRESS (Enraf--Nonius, 1994)'
_computing_data_reduction 'XCAD4 (Harms & Wocadlo, 1995)'
_computing_molecular_graphics 'ORTEP-3 for Windows (Version 1.05; Farrugia, 1997) and PLATON (Spek, 2003)'
_computing_publication_material 'WinGX (Farrugia, 1999)'
_computing_structure_refinement 'SHELXL97 (Sheldrick, 1997)'
_computing_structure_solution 'SHELXS97 (Sheldrick, 1997)'
_diffrn_ambient_temperature 298(2)
_diffrn_measured_fraction_theta_full 1.000
_diffrn_measured_fraction_theta_max 1.000
_diffrn_measurement_device_type 'Enraf--Nonius CAD-4'
_diffrn_measurement_method \w/2\q
_diffrn_radiation_monochromator graphite
_diffrn_radiation_source 'fine-focus sealed tube'
_diffrn_radiation_type MoK\a
_diffrn_radiation_wavelength 0.71073
_diffrn_reflns_av_R_equivalents 0.0250
_diffrn_reflns_av_sigmaI/netI 0.0902
_diffrn_reflns_limit_h_max 8
_diffrn_reflns_limit_h_min 0
_diffrn_reflns_limit_k_max 14
_diffrn_reflns_limit_k_min 0
_diffrn_reflns_limit_l_max 25
_diffrn_reflns_limit_l_min -1
_diffrn_reflns_number 2019
_diffrn_reflns_theta_full 25.17
_diffrn_reflns_theta_max 25.17
_diffrn_reflns_theta_min 1.91
_diffrn_standards_decay_% 0.3
_diffrn_standards_interval_time 60
_diffrn_standards_number 3
_exptl_absorpt_coefficient_mu 0.369
_exptl_absorpt_correction_T_max 0.9303
_exptl_absorpt_correction_T_min 0.9115
_exptl_absorpt_correction_type multi-scan
_exptl_absorpt_process_details '(ABSCOR; Higashi, 1995)'
_exptl_crystal_colour yellow
_exptl_crystal_density_diffrn 1.364
_exptl_crystal_density_method 'not measured'
_exptl_crystal_description prismatic
_exptl_crystal_F_000 776
_exptl_crystal_size_max 0.25
_exptl_crystal_size_mid 0.25
_exptl_crystal_size_min 0.20
_refine_diff_density_max 0.210
_refine_diff_density_min -0.212
_refine_ls_abs_structure_details 'Flack H D (1983), Acta Cryst. A39, 876-881'
_refine_ls_abs_structure_Flack 0.27(17)
_refine_ls_extinction_coef 0.0017(9)
_refine_ls_extinction_expression Fc^*^=kFc[1+0.001xFc^2^\l^3^/sin(2\q)]^-1/4^
_refine_ls_extinction_method SHELXL
_refine_ls_goodness_of_fit_ref 0.988
_refine_ls_hydrogen_treatment constr
_refine_ls_matrix_type full
_refine_ls_number_parameters 227
_refine_ls_number_reflns 1997
_refine_ls_number_restraints 0
_refine_ls_restrained_S_all 0.988
_refine_ls_R_factor_all 0.1658
_refine_ls_R_factor_gt 0.0399
_refine_ls_shift/su_max 0.000
_refine_ls_shift/su_mean 0.000
_refine_ls_structure_factor_coef Fsqd
_refine_ls_weighting_details 'calc w=1/[\s^2^(Fo^2^)+(0.0447P)^2^+0.4296P] where P=(Fo^2^+2Fc^2^)/3'
_refine_ls_weighting_scheme calc
_refine_ls_wR_factor_gt 0.0879
_refine_ls_wR_factor_ref 0.1215
_reflns_number_gt 840
_reflns_number_total 1997
_reflns_threshold_expression I>2\s(I)
_cod_data_source_file dn6225.cif
_cod_data_source_block I
_cod_depositor_comments
;
The following automatic conversions were performed:

'_chemical_melting_point' value '472-474' was changed to '473.0(10)'
- the average value was taken and precision was estimated.

Automatic conversion script
Id: cif_fix_values 1646 2011-03-28 12:23:43Z adriana 

The following automatic conversions were performed:

'_chemical_melting_point' value '472-474' was changed to '473.0(10)'
- the average value was taken and precision was estimated.

Automatic conversion script
Id: cif_fix_values 1715 2011-07-08 13:25:40Z adriana 
;
_cod_database_code 2206938
_cod_database_fobs_code 2206938

loop_
_symmetry_equiv_pos_as_xyz
'x, y, z'
'-x+1/2, -y, z+1/2'
'x+1/2, -y+1/2, -z'
'-x, y+1/2, -z+1/2'

loop_
_atom_site_label
_atom_site_fract_x
_atom_site_fract_y
_atom_site_fract_z
_atom_site_U_iso_or_equiv
_atom_site_adp_type
_atom_site_calc_flag
_atom_site_refinement_flags
_atom_site_occupancy
_atom_site_type_symbol
C16 1.4950(9) -0.0440(5) 0.4576(3) 0.0628(17) Uani d . 1 C
H16 1.4681 -0.0104 0.4165 0.075 Uiso calc R 1 H
C18 1.6985(10) -0.0351(7) 0.4693(4) 0.116(3) Uani d . 1 C
H18A 1.7638 -0.0762 0.4374 0.174 Uiso calc R 1 H
H18B 1.7268 -0.0664 0.5098 0.174 Uiso calc R 1 H
H18C 1.7347 0.0430 0.4682 0.174 Uiso calc R 1 H
C17 1.4311(12) -0.1640(5) 0.4570(3) 0.115(3) Uani d . 1 C
H17A 1.3024 -0.1664 0.4471 0.173 Uiso calc R 1 H
H17B 1.4511 -0.1971 0.4976 0.173 Uiso calc R 1 H
H17C 1.4989 -0.2056 0.4260 0.173 Uiso calc R 1 H
Cl1 0.9862(4) 0.23932(17) 0.13453(7) 0.1189(9) Uani d . 1 Cl
Cl2 0.8599(3) -0.0054(2) 0.78382(9) 0.1269(10) Uani d . 1 Cl
N2 1.1658(7) 0.0636(4) 0.42558(19) 0.0528(13) Uani d . 1 N
N4 1.1253(7) 0.2547(4) 0.44721(19) 0.0535(13) Uani d . 1 N
H4 1.1544 0.3214 0.4345 0.064 Uiso calc R 1 H
O1 1.4435(5) 0.0319(3) 0.56104(16) 0.0576(11) Uani d . 1 O
N5 1.0751(7) 0.2352(4) 0.5094(2) 0.0580(14) Uani d . 1 N
C14 1.0869(8) 0.1838(5) 0.3401(3) 0.0455(15) Uani d . 1 C
N1 1.2212(7) 0.0637(4) 0.49067(19) 0.0497(13) Uani d . 1 N
C3 1.1268(8) 0.1641(5) 0.4067(2) 0.0472(15) Uani d . 1 C
C11 1.0220(10) 0.2165(6) 0.2134(3) 0.0657(19) Uani d . 1 C
C9 0.9997(10) 0.2792(5) 0.3189(3) 0.0678(19) Uani d . 1 C
H9 0.9618 0.3338 0.3476 0.081 Uiso calc R 1 H
C15 1.3881(10) 0.0197(5) 0.5069(3) 0.0512(16) Uani d . 1 C
C6 1.1253(8) 0.1387(5) 0.5305(3) 0.0511(16) Uani d . 1 C
C5 1.0356(9) 0.1805(6) 0.6398(3) 0.0697(19) Uani d . 1 C
H5 1.0572 0.2567 0.6316 0.084 Uiso calc R 1 H
C12 1.1059(10) 0.1198(6) 0.2333(3) 0.070(2) Uani d . 1 C
H12 1.1399 0.0648 0.2043 0.084 Uiso calc R 1 H
C7 0.9748(10) 0.1477(7) 0.6989(3) 0.081(2) Uani d . 1 C
H7 0.9581 0.2011 0.7305 0.097 Uiso calc R 1 H
C8 0.9404(10) 0.0372(8) 0.7097(3) 0.081(2) Uani d . 1 C
C13 1.1407(10) 0.1033(5) 0.2967(3) 0.071(2) Uani d . 1 C
H13 1.2005 0.0380 0.3101 0.086 Uiso calc R 1 H
C2 1.0312(10) -0.0096(6) 0.6061(3) 0.075(2) Uani d . 1 C
H2 1.0536 -0.0638 0.5753 0.090 Uiso calc R 1 H
C4 1.0640(9) 0.1021(5) 0.5934(3) 0.0557(16) Uani d . 1 C
C1 0.9648(10) -0.0434(6) 0.6647(3) 0.086(2) Uani d . 1 C
H1 0.9377 -0.1189 0.6727 0.103 Uiso calc R 1 H
C10 0.9675(11) 0.2954(5) 0.2559(3) 0.080(2) Uani d . 1 C
H10 0.9081 0.3607 0.2424 0.095 Uiso calc R 1 H

loop_
_atom_site_aniso_label
_atom_site_aniso_U_11
_atom_site_aniso_U_22
_atom_site_aniso_U_33
_atom_site_aniso_U_12
_atom_site_aniso_U_13
_atom_site_aniso_U_23
C16 0.065(5) 0.060(4) 0.063(4) 0.015(4) -0.007(4) -0.007(3)
C18 0.065(6) 0.136(7) 0.148(7) 0.024(5) 0.007(5) -0.053(7)
C17 0.144(9) 0.077(5) 0.126(6) 0.007(6) -0.008(6) -0.049(5)
Cl1 0.180(2) 0.1185(17) 0.0581(9) 0.012(2) -0.0217(15) 0.0090(11)
Cl2 0.1070(17) 0.202(3) 0.0716(12) 0.0083(19) 0.0134(13) 0.0428(15)
N2 0.063(3) 0.052(3) 0.044(3) 0.007(3) -0.010(3) -0.007(2)
N4 0.068(3) 0.042(3) 0.050(3) -0.006(3) 0.006(3) -0.006(3)
O1 0.065(3) 0.049(2) 0.059(2) -0.001(2) -0.013(2) -0.001(2)
N5 0.064(4) 0.057(3) 0.052(3) 0.008(3) 0.000(3) -0.003(3)
C14 0.041(4) 0.043(3) 0.052(3) -0.001(3) 0.001(3) 0.001(3)
N1 0.052(3) 0.053(3) 0.044(3) 0.005(3) -0.004(3) -0.002(3)
C3 0.030(3) 0.055(4) 0.056(4) 0.002(4) -0.004(3) -0.006(3)
C11 0.072(5) 0.075(5) 0.050(3) 0.002(5) -0.006(4) 0.002(4)
C9 0.090(5) 0.057(4) 0.057(4) 0.024(5) -0.005(4) -0.006(3)
C15 0.065(5) 0.038(3) 0.051(4) 0.000(4) -0.001(4) 0.001(3)
C6 0.044(4) 0.059(4) 0.050(3) 0.003(4) -0.006(4) -0.003(3)
C5 0.068(5) 0.083(5) 0.058(4) 0.017(4) 0.003(4) -0.001(4)
C12 0.090(5) 0.068(5) 0.053(4) 0.008(5) -0.007(4) -0.009(3)
C7 0.075(5) 0.109(6) 0.060(4) 0.021(5) 0.006(4) -0.004(4)
C8 0.059(5) 0.122(6) 0.062(4) 0.000(5) 0.002(4) 0.026(5)
C13 0.089(5) 0.063(4) 0.062(4) 0.017(5) -0.012(4) -0.009(4)
C2 0.088(5) 0.082(5) 0.054(4) 0.000(5) -0.001(4) 0.007(4)
C4 0.055(4) 0.060(4) 0.052(4) 0.009(4) -0.006(3) 0.001(4)
C1 0.095(6) 0.089(5) 0.074(5) -0.014(5) -0.010(5) 0.012(5)
C10 0.107(6) 0.060(4) 0.072(4) 0.029(5) -0.017(5) 0.004(4)

loop_
_atom_type_symbol
_atom_type_description
_atom_type_scat_dispersion_real
_atom_type_scat_dispersion_imag
_atom_type_scat_source
C C 0.0033 0.0016 'International Tables Vol C Tables 4.2.6.8 and 6.1.1.4'
H H 0.0000 0.0000 'International Tables Vol C Tables 4.2.6.8 and 6.1.1.4'
Cl Cl 0.1484 0.1585 'International Tables Vol C Tables 4.2.6.8 and 6.1.1.4'
N N 0.0061 0.0033 'International Tables Vol C Tables 4.2.6.8 and 6.1.1.4'
O O 0.0106 0.0060 'International Tables Vol C Tables 4.2.6.8 and 6.1.1.4'

loop_
_geom_angle_atom_site_label_1
_geom_angle_atom_site_label_2
_geom_angle_atom_site_label_3
_geom_angle
C17 C16 C18 112.0(7)
C17 C16 C15 108.6(5)
C18 C16 C15 110.9(6)
C17 C16 H16 108.4
C18 C16 H16 108.4
C15 C16 H16 108.4
C16 C18 H18A 109.5
C16 C18 H18B 109.5
H18A C18 H18B 109.5
C16 C18 H18C 109.5
H18A C18 H18C 109.5
H18B C18 H18C 109.5
C16 C17 H17A 109.5
C16 C17 H17B 109.5
H17A C17 H17B 109.5
C16 C17 H17C 109.5
H17A C17 H17C 109.5
H17B C17 H17C 109.5
C3 N2 N1 111.2(4)
C3 N4 N5 118.0(4)
C3 N4 H4 121.0
N5 N4 H4 121.0
C6 N5 N4 114.0(5)
C9 C14 C13 118.6(5)
C9 C14 C3 122.7(5)
C13 C14 C3 118.7(5)
C15 N1 C6 121.8(5)
C15 N1 N2 119.5(5)
C6 N1 N2 116.0(5)
N2 C3 N4 121.7(5)
N2 C3 C14 119.5(5)
N4 C3 C14 118.8(5)
C10 C11 C12 120.0(6)
C10 C11 Cl1 119.9(6)
C12 C11 Cl1 120.1(5)
C14 C9 C10 121.0(6)
C14 C9 H9 119.5
C10 C9 H9 119.5
O1 C15 N1 119.0(5)
O1 C15 C16 122.9(6)
N1 C15 C16 118.1(5)
N5 C6 N1 119.4(5)
N5 C6 C4 119.6(6)
N1 C6 C4 120.6(5)
C4 C5 C7 120.8(6)
C4 C5 H5 119.6
C7 C5 H5 119.6
C11 C12 C13 120.1(6)
C11 C12 H12 120.0
C13 C12 H12 120.0
C8 C7 C5 119.0(6)
C8 C7 H7 120.5
C5 C7 H7 120.5
C7 C8 C1 122.1(6)
C7 C8 Cl2 119.5(7)
C1 C8 Cl2 118.4(7)
C14 C13 C12 120.1(6)
C14 C13 H13 119.9
C12 C13 H13 119.9
C4 C2 C1 120.9(6)
C4 C2 H2 119.6
C1 C2 H2 119.6
C2 C4 C5 118.9(6)
C2 C4 C6 121.0(6)
C5 C4 C6 120.0(6)
C8 C1 C2 118.3(7)
C8 C1 H1 120.8
C2 C1 H1 120.8
C11 C10 C9 120.3(6)
C11 C10 H10 119.9
C9 C10 H10 119.9

loop_
_geom_bond_atom_site_label_1
_geom_bond_atom_site_label_2
_geom_bond_distance
C16 C17 1.491(8)
C16 C18 1.503(9)
C16 C15 1.508(7)
C16 H16 0.9800
C18 H18A 0.9600
C18 H18B 0.9600
C18 H18C 0.9600
C17 H17A 0.9600
C17 H17B 0.9600
C17 H17C 0.9600
Cl1 C11 1.721(6)
Cl2 C8 1.755(6)
N2 C3 1.284(6)
N2 N1 1.443(5)
N4 C3 1.375(6)
N4 N5 1.392(5)
N4 H4 0.8600
O1 C15 1.228(6)
N5 C6 1.278(7)
C14 C9 1.369(7)
C14 C13 1.381(7)
C14 C3 1.466(7)
N1 C15 1.364(7)
N1 C6 1.411(7)
C11 C10 1.358(8)
C11 C12 1.362(8)
C9 C10 1.374(7)
C9 H9 0.9300
C6 C4 1.475(8)
C5 C4 1.369(7)
C5 C7 1.388(8)
C5 H5 0.9300
C12 C13 1.388(7)
C12 H12 0.9300
C7 C8 1.349(9)
C7 H7 0.9300
C8 C1 1.363(9)
C13 H13 0.9300
C2 C4 1.368(8)
C2 C1 1.394(8)
C2 H2 0.9300
C1 H1 0.9300
C10 H10 0.9300

loop_
_geom_hbond_atom_site_label_D
_geom_hbond_atom_site_label_H
_geom_hbond_atom_site_label_A
_geom_hbond_site_symmetry_A
_geom_hbond_distance_DH
_geom_hbond_distance_HA
_geom_hbond_distance_DA
_geom_hbond_angle_DHA
N4 H4 O1 3_456 0.86 2.32 2.851(6) 120.7

loop_
_geom_torsion_atom_site_label_1
_geom_torsion_atom_site_label_2
_geom_torsion_atom_site_label_3
_geom_torsion_atom_site_label_4
_geom_torsion
C3 N4 N5 C6 34.2(8)
C3 N2 N1 C15 -123.6(6)
C3 N2 N1 C6 38.0(7)
N1 N2 C3 N4 -5.3(8)
N1 N2 C3 C14 173.4(5)
N5 N4 C3 N2 -31.7(8)
N5 N4 C3 C14 149.7(5)
C9 C14 C3 N2 162.7(6)
C13 C14 C3 N2 -17.9(8)
C9 C14 C3 N4 -18.6(9)
C13 C14 C3 N4 160.8(6)
C13 C14 C9 C10 -0.5(10)
C3 C14 C9 C10 178.9(7)
C6 N1 C15 O1 11.0(8)
N2 N1 C15 O1 171.5(5)
C6 N1 C15 C16 -170.1(5)
N2 N1 C15 C16 -9.6(7)
C17 C16 C15 O1 93.5(7)
C18 C16 C15 O1 -30.0(8)
C17 C16 C15 N1 -85.4(7)
C18 C16 C15 N1 151.2(6)
N4 N5 C6 N1 -0.5(8)
N4 N5 C6 C4 -173.5(5)
C15 N1 C6 N5 125.0(6)
N2 N1 C6 N5 -36.2(8)
C15 N1 C6 C4 -62.2(7)
N2 N1 C6 C4 136.7(5)
C10 C11 C12 C13 -1.9(11)
Cl1 C11 C12 C13 177.7(6)
C4 C5 C7 C8 -1.3(11)
C5 C7 C8 C1 0.5(12)
C5 C7 C8 Cl2 -179.0(5)
C9 C14 C13 C12 -0.2(9)
C3 C14 C13 C12 -179.6(6)
C11 C12 C13 C14 1.4(10)
C1 C2 C4 C5 1.9(10)
C1 C2 C4 C6 -176.9(6)
C7 C5 C4 C2 0.1(10)
C7 C5 C4 C6 178.9(6)
N5 C6 C4 C2 147.1(7)
N1 C6 C4 C2 -25.8(9)
N5 C6 C4 C5 -31.7(9)
N1 C6 C4 C5 155.5(6)
C7 C8 C1 C2 1.4(12)
Cl2 C8 C1 C2 -179.1(5)
C4 C2 C1 C8 -2.7(11)
C12 C11 C10 C9 1.2(12)
Cl1 C11 C10 C9 -178.3(6)
C14 C9 C10 C11 0.0(13)

loop_
_cod_related_entry_id
_cod_related_entry_database
_cod_related_entry_code
1 ChemSpider 21128815
